data_1563243
loop_
_publ_author_name
'Reynolds, Patricia C.'
'Stojanovic, Milorad'
'Latturner, Susan E.'

_publ_section_title
;
 Flux growth of a new cobalt--zinc--tin ternary phase Co7+xZn3&#x2212;xSn8
 and its relationship to CoSn
;
_journal_issue 7
_journal_name_full 'Journal of Solid State Chemistry'
_journal_page_first 1875
_journal_page_last 1881
_journal_paper_doi 10.1016/j.jssc.2011.05.019
_journal_volume 184
_journal_year 2011
_chemical_formula_moiety 'Co7.2 Sn8 Zn2.8'
_chemical_formula_sum 'Co7.2 Sn8 Zn2.8'
_chemical_formula_weight 1556.96
_chemical_name_common 'cobalt-zinc stannide'
_space_group_IT_number 63
_space_group_name_Hall '-C 2c 2'
_space_group_name_H-M_alt 'C m c m'
_symmetry_cell_setting orthorhombic
_symmetry_space_group_name_H-M 'C m c m'
_atom_sites_solution_hydrogens none
_atom_sites_solution_primary direct
_atom_sites_solution_secondary difmap
_cell_angle_alpha 90.00
_cell_angle_beta 90.00
_cell_angle_gamma 90.00
_cell_formula_units_Z 2
_cell_length_a 4.1386(13)
_cell_length_b 12.593(4)
_cell_length_c 11.640(4)
_cell_measurement_temperature 296(2)
_cell_volume 606.6(3)
_computing_cell_refinement 'Saint (Bruker, 2008)'
_computing_data_collection 'APEX2 (Bruker, 2008)'
_computing_data_reduction 'Saint (Bruker, 2008)'
_computing_publication_material 'SHELXL-97 (Sheldrick, 1997)'
_computing_structure_refinement 'SHELXL-97 (Sheldrick, 2008)'
_computing_structure_solution 'SHELXS-97 (Sheldrick, 2008)'
_diffrn_ambient_temperature 296(2)
_diffrn_measured_fraction_theta_full 0.973
_diffrn_measured_fraction_theta_max 0.973
_diffrn_measurement_device_type 'Bruker APEX-II CCD area-detector'
_diffrn_measurement_method '\f and  \w scans'
_diffrn_radiation_monochromator graphite
_diffrn_radiation_source 'fine-focus sealed tube'
_diffrn_radiation_type MoK\a
_diffrn_radiation_wavelength 0.71073
_diffrn_reflns_av_R_equivalents 0.1900
_diffrn_reflns_av_sigmaI/netI 0.0809
_diffrn_reflns_limit_h_max 5
_diffrn_reflns_limit_h_min -5
_diffrn_reflns_limit_k_max 16
_diffrn_reflns_limit_k_min -16
_diffrn_reflns_limit_l_max 15
_diffrn_reflns_limit_l_min -15
_diffrn_reflns_number 3318
_diffrn_reflns_theta_full 28.10
_diffrn_reflns_theta_max 28.10
_diffrn_reflns_theta_min 3.24
_exptl_absorpt_coefficient_mu 31.329
_exptl_absorpt_correction_T_max 0.3671
_exptl_absorpt_correction_T_min 0.1457
_exptl_absorpt_correction_type multi-scan
_exptl_absorpt_process_details 'SADABS (Bruker, 2008)'
_exptl_crystal_colour 'metallic light grey'
_exptl_crystal_density_diffrn 8.585
_exptl_crystal_density_method 'not measured'
_exptl_crystal_description cube-like
_exptl_crystal_F_000 1365.5
_exptl_crystal_size_max 0.10
_exptl_crystal_size_mid 0.05
_exptl_crystal_size_min 0.04
_refine_diff_density_max 1.367
_refine_diff_density_min -1.716
_refine_diff_density_rms 0.508
_refine_ls_extinction_coef 0.0029(3)
_refine_ls_extinction_expression Fc^*^=kFc[1+0.001xFc^2^\l^3^/sin(2\q)]^-1/4^
_refine_ls_extinction_method SHELXL
_refine_ls_goodness_of_fit_ref 1.104
_refine_ls_hydrogen_treatment none
_refine_ls_matrix_type full
_refine_ls_number_parameters 41
_refine_ls_number_reflns 430
_refine_ls_number_restraints 0
_refine_ls_restrained_S_all 1.104
_refine_ls_R_factor_all 0.0314
_refine_ls_R_factor_gt 0.0301
_refine_ls_shift/su_max 0.000
_refine_ls_shift/su_mean 0.000
_refine_ls_structure_factor_coef Fsqd
_refine_ls_weighting_details 'calc w=1/[\s^2^(Fo^2^)+(0.0000P)^2^+3.0560P] where P=(Fo^2^+2Fc^2^)/3'
_refine_ls_weighting_scheme calc
_refine_ls_wR_factor_gt 0.0728
_refine_ls_wR_factor_ref 0.0739
_reflns_number_gt 407
_reflns_number_total 430
_reflns_threshold_expression >2sigma(I)
_cod_data_source_file JSSC-2011-184-1875.cif
_cod_data_source_block CoSnZn
_cod_depositor_comments
;
The following automatic conversions were performed:

data item '_exptl_absorpt_correction_type' value 'Multi-scan' was
changed to 'multi-scan' in accordance with the built-in table derived
from the CIF Core dictionary named 'cif_core.dic' version 2.4.5 last
updated on 2014-11-21.

Automatic conversion script
Id: cif_fix_values 8369 2020-08-20 11:38:08Z andrius 
;
_cod_original_cell_volume 606.7(3)
_cod_database_code 1563243

loop_
_symmetry_equiv_pos_as_xyz
'x, y, z'
'-x, -y, z+1/2'
'-x, y, -z+1/2'
'x, -y, -z'
'x+1/2, y+1/2, z'
'-x+1/2, -y+1/2, z+1/2'
'-x+1/2, y+1/2, -z+1/2'
'x+1/2, -y+1/2, -z'
'-x, -y, -z'
'x, y, -z-1/2'
'x, -y, z-1/2'
'-x, y, z'
'-x+1/2, -y+1/2, -z'
'x+1/2, y+1/2, -z-1/2'
'x+1/2, -y+1/2, z-1/2'
'-x+1/2, y+1/2, z'

loop_
_atom_site_label
_atom_site_type_symbol
_atom_site_fract_x
_atom_site_fract_y
_atom_site_fract_z
_atom_site_U_iso_or_equiv
_atom_site_adp_type
_atom_site_occupancy
_atom_site_symmetry_multiplicity
_atom_site_calc_flag
_atom_site_refinement_flags
_atom_site_disorder_assembly
_atom_site_disorder_group
Sn1 Sn 0.43724(19) 0.48327(8) 0.2500 0.0080(4) Uani 0.5048(18) 2 d SP . .
Sn2 Sn 0.0000 0.34253(4) 0.02026(5) 0.0113(2) Uani 1 2 d S . .
Sn3 Sn 0.0000 0.70923(6) 0.2500 0.0111(3) Uani 1 4 d S . .
Co1 Co 0.0000 0.16057(7) 0.12904(8) 0.0108(3) Uani 1 2 d S . .
Co2 Co 0.0000 0.52049(16) 0.13566(13) 0.0092(6) Uani 0.535(4) 2 d SP . .
Zn3 Zn 0.0000 0.34306(10) 0.2500 0.0081(5) Uani 0.45(5) 4 d SP . .
Co3 Co 0.0000 0.34306(10) 0.2500 0.0081(5) Uani 0.55(5) 4 d SP . .
Zn1 Zn 0.0000 0.0000 0.0000 0.0091(3) Uani 1 4 d S . .

loop_
_atom_site_aniso_label
_atom_site_aniso_U_11
_atom_site_aniso_U_22
_atom_site_aniso_U_33
_atom_site_aniso_U_23
_atom_site_aniso_U_13
_atom_site_aniso_U_12
Sn1 0.0085(8) 0.0088(5) 0.0068(4) 0.000 0.000 -0.0015(3)
Sn2 0.0088(3) 0.0089(4) 0.0163(3) -0.00388(16) 0.000 0.000
Sn3 0.0137(4) 0.0135(4) 0.0060(4) 0.000 0.000 0.000
Co1 0.0105(6) 0.0139(7) 0.0080(6) 0.0011(3) 0.000 0.000
Co2 0.0121(9) 0.0086(10) 0.0069(9) -0.0002(6) 0.000 0.000
Zn3 0.0107(7) 0.0088(8) 0.0048(7) 0.000 0.000 0.000
Co3 0.0107(7) 0.0088(8) 0.0048(7) 0.000 0.000 0.000
Zn1 0.0086(5) 0.0102(7) 0.0086(5) -0.0027(4) 0.000 0.000

loop_
_atom_type_symbol
_atom_type_description
_atom_type_scat_dispersion_real
_atom_type_scat_dispersion_imag
_atom_type_scat_source
Co Co 0.3494 0.9721 'International Tables Vol C Tables 4.2.6.8 and 6.1.1.4'
Zn Zn 0.2839 1.4301 'International Tables Vol C Tables 4.2.6.8 and 6.1.1.4'
Sn Sn -0.6537 1.4246 'International Tables Vol C Tables 4.2.6.8 and 6.1.1.4'

loop_
_geom_angle_atom_site_label_1
_geom_angle_atom_site_label_2
_geom_angle_atom_site_label_3
_geom_angle
_geom_angle_site_symmetry_1
_geom_angle_site_symmetry_3
Sn1 Sn1 Co2 142.05(4) 3_655 .
Sn1 Sn1 Co2 142.05(4) 3_655 10_556
Co2 Sn1 Co2 70.90(7) . 10_556
Sn1 Sn1 Zn3 135.70(3) 3_655 .
Co2 Sn1 Zn3 65.05(5) . .
Co2 Sn1 Zn3 65.05(5) 10_556 .
Sn1 Sn1 Co1 84.380(18) 3_655 14_556
Co2 Sn1 Co1 102.31(6) . 14_556
Co2 Sn1 Co1 66.26(5) 10_556 14_556
Zn3 Sn1 Co1 131.15(3) . 14_556
Sn1 Sn1 Co1 84.380(18) 3_655 5
Co2 Sn1 Co1 66.26(5) . 5
Co2 Sn1 Co1 102.31(6) 10_556 5
Zn3 Sn1 Co1 131.15(3) . 5
Co1 Sn1 Co1 64.12(5) 14_556 5
Sn1 Sn1 Co2 31.21(3) 3_655 10_656
Co2 Sn1 Co2 157.34(10) . 10_656
Co2 Sn1 Co2 110.84(6) 10_556 10_656
Zn3 Sn1 Co2 137.08(6) . 10_656
Co1 Sn1 Co2 60.78(4) 14_556 10_656
Co1 Sn1 Co2 91.76(5) 5 10_656
Sn1 Sn1 Co2 31.21(3) 3_655 1_655
Co2 Sn1 Co2 110.84(6) . 1_655
Co2 Sn1 Co2 157.34(10) 10_556 1_655
Zn3 Sn1 Co2 137.08(6) . 1_655
Co1 Sn1 Co2 91.76(5) 14_556 1_655
Co1 Sn1 Co2 60.78(4) 5 1_655
Co2 Sn1 Co2 58.52(6) 10_656 1_655
Sn1 Sn1 Co3 37.17(3) 3_655 1_655
Co2 Sn1 Co3 138.75(5) . 1_655
Co2 Sn1 Co3 138.75(5) 10_556 1_655
Zn3 Sn1 Co3 98.54(6) . 1_655
Co1 Sn1 Co3 115.50(3) 14_556 1_655
Co1 Sn1 Co3 115.50(3) 5 1_655
Co2 Sn1 Co3 54.72(5) 10_656 1_655
Co2 Sn1 Co3 54.72(5) 1_655 1_655
Sn1 Sn1 Zn3 37.17(3) 3_655 1_655
Co2 Sn1 Zn3 138.75(5) . 1_655
Co2 Sn1 Zn3 138.75(5) 10_556 1_655
Zn3 Sn1 Zn3 98.54(6) . 1_655
Co1 Sn1 Zn3 115.50(3) 14_556 1_655
Co1 Sn1 Zn3 115.50(3) 5 1_655
Co2 Sn1 Zn3 54.72(5) 10_656 1_655
Co2 Sn1 Zn3 54.72(5) 1_655 1_655
Co3 Sn1 Zn3 0.00(4) 1_655 1_655
Sn1 Sn1 Zn1 84.912(16) 3_655 6
Co2 Sn1 Zn1 129.16(5) . 6
Co2 Sn1 Zn1 58.60(3) 10_556 6
Zn3 Sn1 Zn1 96.528(17) . 6
Co1 Sn1 Zn1 53.37(2) 14_556 6
Co1 Sn1 Zn1 117.27(4) 5 6
Co2 Sn1 Zn1 54.99(3) 10_656 6
Co2 Sn1 Zn1 113.41(4) 1_655 6
Co3 Sn1 Zn1 88.440(17) 1_655 6
Zn3 Sn1 Zn1 88.440(17) 1_655 6
Co2 Sn2 Co2 77.39(6) 9_565 .
Co2 Sn2 Co1 162.47(5) 9_565 .
Co2 Sn2 Co1 120.14(5) . .
Co2 Sn2 Zn3 136.31(5) 9_565 .
Co2 Sn2 Zn3 58.92(5) . .
Co1 Sn2 Zn3 61.22(4) . .
Co2 Sn2 Co1 62.86(3) 9_565 13_455
Co2 Sn2 Co1 110.06(3) . 13_455
Co1 Sn2 Co1 107.36(3) . 13_455
Zn3 Sn2 Co1 130.02(2) . 13_455
Co2 Sn2 Co1 62.86(3) 9_565 13
Co2 Sn2 Co1 110.06(3) . 13
Co1 Sn2 Co1 107.36(3) . 13
Zn3 Sn2 Co1 130.02(2) . 13
Co1 Sn2 Co1 99.94(4) 13_455 13
Co2 Sn2 Zn1 57.69(3) 9_565 5
Co2 Sn2 Zn1 56.68(2) . 5
Co1 Sn2 Zn1 130.032(18) . 5
Zn3 Sn2 Zn1 94.60(2) . 5
Co1 Sn2 Zn1 120.54(3) 13_455 5
Co1 Sn2 Zn1 53.58(2) 13 5
Co2 Sn2 Zn1 57.69(3) 9_565 5_455
Co2 Sn2 Zn1 56.68(2) . 5_455
Co1 Sn2 Zn1 130.032(18) . 5_455
Zn3 Sn2 Zn1 94.60(2) . 5_455
Co1 Sn2 Zn1 53.58(2) 13_455 5_455
Co1 Sn2 Zn1 120.54(3) 13 5_455
Zn1 Sn2 Zn1 92.04(3) 5 5_455
Co2 Sn2 Sn2 113.64(4) 9_565 13_455
Co2 Sn2 Sn2 135.32(2) . 13_455
Co1 Sn2 Sn2 54.92(2) . 13_455
Zn3 Sn2 Sn2 98.71(3) . 13_455
Co1 Sn2 Sn2 52.44(2) 13_455 13_455
Co1 Sn2 Sn2 113.32(3) 13 13_455
Zn1 Sn2 Sn2 165.92(3) 5 13_455
Zn1 Sn2 Sn2 91.44(3) 5_455 13_455
Co2 Sn2 Sn2 113.64(4) 9_565 13
Co2 Sn2 Sn2 135.32(2) . 13
Co1 Sn2 Sn2 54.92(2) . 13
Zn3 Sn2 Sn2 98.71(3) . 13
Co1 Sn2 Sn2 113.32(3) 13_455 13
Co1 Sn2 Sn2 52.44(2) 13 13
Zn1 Sn2 Sn2 91.44(3) 5 13
Zn1 Sn2 Sn2 165.92(3) 5_455 13
Sn2 Sn2 Sn2 82.07(3) 13_455 13
Co2 Sn2 Sn3 55.25(5) 9_565 9_565
Co2 Sn2 Sn3 132.64(4) . 9_565
Co1 Sn2 Sn3 107.22(3) . 9_565
Zn3 Sn2 Sn3 168.44(3) . 9_565
Co1 Sn2 Sn3 50.76(2) 13_455 9_565
Co1 Sn2 Sn3 50.76(2) 13 9_565
Zn1 Sn2 Sn3 93.417(16) 5 9_565
Zn1 Sn2 Sn3 93.417(16) 5_455 9_565
Sn2 Sn2 Sn3 72.75(2) 13_455 9_565
Sn2 Sn2 Sn3 72.75(2) 13 9_565
Co1 Sn3 Co1 152.49(6) 5_455 14_556
Co1 Sn3 Co1 66.24(4) 5_455 14_456
Co1 Sn3 Co1 106.85(4) 14_556 14_456
Co1 Sn3 Co1 106.85(4) 5_455 5
Co1 Sn3 Co1 66.24(4) 14_556 5
Co1 Sn3 Co1 152.49(6) 14_456 5
Co1 Sn3 Co3 140.61(3) 5_455 5
Co1 Sn3 Co3 61.81(3) 14_556 5
Co1 Sn3 Co3 140.61(3) 14_456 5
Co1 Sn3 Co3 61.81(3) 5 5
Co1 Sn3 Zn3 140.61(3) 5_455 5
Co1 Sn3 Zn3 61.81(3) 14_556 5
Co1 Sn3 Zn3 140.61(3) 14_456 5
Co1 Sn3 Zn3 61.81(3) 5 5
Co3 Sn3 Zn3 0.00(4) 5 5
Co1 Sn3 Co3 61.81(3) 5_455 5_455
Co1 Sn3 Co3 140.61(3) 14_556 5_455
Co1 Sn3 Co3 61.81(3) 14_456 5_455
Co1 Sn3 Co3 140.61(3) 5 5_455
Co3 Sn3 Co3 101.67(5) 5 5_455
Zn3 Sn3 Co3 101.67(5) 5 5_455
Co1 Sn3 Zn3 61.81(3) 5_455 5_455
Co1 Sn3 Zn3 140.61(3) 14_556 5_455
Co1 Sn3 Zn3 61.81(3) 14_456 5_455
Co1 Sn3 Zn3 140.61(3) 5 5_455
Co3 Sn3 Zn3 101.67(5) 5 5_455
Zn3 Sn3 Zn3 101.67(5) 5 5_455
Co3 Sn3 Zn3 0.0 5_455 5_455
Co1 Sn3 Co2 61.68(3) 5_455 .
Co1 Sn3 Co2 93.41(4) 14_556 .
Co1 Sn3 Co2 93.41(4) 14_456 .
Co1 Sn3 Co2 61.68(3) 5 .
Co3 Sn3 Co2 123.44(2) 5 .
Zn3 Sn3 Co2 123.44(2) 5 .
Co3 Sn3 Co2 123.44(2) 5_455 .
Zn3 Sn3 Co2 123.44(2) 5_455 .
Co1 Sn3 Co2 93.41(4) 5_455 10_556
Co1 Sn3 Co2 61.68(3) 14_556 10_556
Co1 Sn3 Co2 61.68(3) 14_456 10_556
Co1 Sn3 Co2 93.41(4) 5 10_556
Co3 Sn3 Co2 123.44(2) 5 10_556
Zn3 Sn3 Co2 123.44(2) 5 10_556
Co3 Sn3 Co2 123.44(2) 5_455 10_556
Zn3 Sn3 Co2 123.44(2) 5_455 10_556
Co2 Sn3 Co2 58.50(7) . 10_556
Co1 Sn3 Sn2 54.32(2) 5_455 9_565
Co1 Sn3 Sn2 119.13(3) 14_556 9_565
Co1 Sn3 Sn2 119.13(3) 14_456 9_565
Co1 Sn3 Sn2 54.32(2) 5 9_565
Co3 Sn3 Sn2 97.361(11) 5 9_565
Zn3 Sn3 Sn2 97.361(11) 5 9_565
Co3 Sn3 Sn2 97.361(11) 5_455 9_565
Zn3 Sn3 Sn2 97.361(11) 5_455 9_565
Co2 Sn3 Sn2 49.05(4) . 9_565
Co2 Sn3 Sn2 107.54(4) 10_556 9_565
Co1 Sn3 Sn2 119.13(3) 5_455 2_565
Co1 Sn3 Sn2 54.32(2) 14_556 2_565
Co1 Sn3 Sn2 54.32(2) 14_456 2_565
Co1 Sn3 Sn2 119.13(3) 5 2_565
Co3 Sn3 Sn2 97.361(11) 5 2_565
Zn3 Sn3 Sn2 97.361(11) 5 2_565
Co3 Sn3 Sn2 97.361(11) 5_455 2_565
Zn3 Sn3 Sn2 97.361(11) 5_455 2_565
Co2 Sn3 Sn2 107.54(4) . 2_565
Co2 Sn3 Sn2 49.05(4) 10_556 2_565
Sn2 Sn3 Sn2 156.59(3) 9_565 2_565
Zn1 Co1 Sn3 121.11(3) . 5_545
Zn1 Co1 Sn3 121.11(3) . 5_445
Sn3 Co1 Sn3 106.85(4) 5_545 5_445
Zn1 Co1 Sn2 114.47(4) . .
Sn3 Co1 Sn2 93.22(3) 5_545 .
Sn3 Co1 Sn2 93.22(3) 5_445 .
Zn1 Co1 Sn1 68.95(3) . 5_445
Sn3 Co1 Sn1 89.36(4) 5_545 5_445
Sn3 Co1 Sn1 80.30(4) 5_445 5_445
Sn2 Co1 Sn1 173.48(3) . 5_445
Zn1 Co1 Sn1 68.95(3) . 7_545
Sn3 Co1 Sn1 80.30(4) 5_545 7_545
Sn3 Co1 Sn1 89.36(4) 5_445 7_545
Sn2 Co1 Sn1 173.48(3) . 7_545
Sn1 Co1 Sn1 11.24(4) 5_445 7_545
Zn1 Co1 Zn3 174.89(4) . .
Sn3 Co1 Zn3 60.78(2) 5_545 .
Sn3 Co1 Zn3 60.78(2) 5_445 .
Sn2 Co1 Zn3 60.42(4) . .
Sn1 Co1 Zn3 116.14(5) 5_445 .
Sn1 Co1 Zn3 116.14(5) 7_545 .
Zn1 Co1 Sn2 66.73(2) . 13_455
Sn3 Co1 Sn2 165.85(5) 5_545 13_455
Sn3 Co1 Sn2 74.92(3) 5_445 13_455
Sn2 Co1 Sn2 72.64(3) . 13_455
Sn1 Co1 Sn2 104.73(3) 5_445 13_455
Sn1 Co1 Sn2 113.84(3) 7_545 13_455
Zn3 Co1 Sn2 110.38(3) . 13_455
Zn1 Co1 Sn2 66.73(2) . 13
Sn3 Co1 Sn2 74.92(3) 5_545 13
Sn3 Co1 Sn2 165.85(5) 5_445 13
Sn2 Co1 Sn2 72.64(3) . 13
Sn1 Co1 Sn2 113.84(3) 5_445 13
Sn1 Co1 Sn2 104.73(3) 7_545 13
Zn3 Co1 Sn2 110.38(3) . 13
Sn2 Co1 Sn2 99.94(4) 13_455 13
Zn1 Co1 Co2 59.76(4) . 5_445
Sn3 Co1 Co2 138.56(5) 5_545 5_445
Sn3 Co1 Co2 61.83(4) 5_445 5_445
Sn2 Co1 Co2 125.54(4) . 5_445
Sn1 Co1 Co2 50.55(4) 5_445 5_445
Sn1 Co1 Co2 60.90(4) 7_545 5_445
Zn3 Co1 Co2 122.56(4) . 5_445
Sn2 Co1 Co2 55.00(4) 13_455 5_445
Sn2 Co1 Co2 126.25(5) 13 5_445
Zn1 Co1 Co2 59.76(4) . 5_545
Sn3 Co1 Co2 61.83(4) 5_545 5_545
Sn3 Co1 Co2 138.56(5) 5_445 5_545
Sn2 Co1 Co2 125.54(4) . 5_545
Sn1 Co1 Co2 60.90(4) 5_445 5_545
Sn1 Co1 Co2 50.55(4) 7_545 5_545
Zn3 Co1 Co2 122.56(4) . 5_545
Sn2 Co1 Co2 126.25(5) 13_455 5_545
Sn2 Co1 Co2 55.00(4) 13 5_545
Co2 Co1 Co2 99.05(8) 5_445 5_545
Sn1 Co2 Sn1 104.11(7) . 3
Sn1 Co2 Sn2 124.13(5) . 9_565
Sn1 Co2 Sn2 124.13(5) 3 9_565
Sn1 Co2 Zn3 61.82(5) . .
Sn1 Co2 Zn3 61.82(5) 3 .
Sn2 Co2 Zn3 164.33(8) 9_565 .
Sn1 Co2 Sn2 97.06(7) . .
Sn1 Co2 Sn2 97.06(7) 3 .
Sn2 Co2 Sn2 102.61(6) 9_565 .
Zn3 Co2 Sn2 61.72(5) . .
Sn1 Co2 Zn1 162.52(10) . 5_455
Sn1 Co2 Zn1 72.91(3) 3 5_455
Sn2 Co2 Zn1 68.31(4) 9_565 5_455
Zn3 Co2 Zn1 102.95(5) . 5_455
Sn2 Co2 Zn1 66.74(4) . 5_455
Sn1 Co2 Zn1 72.91(3) . 5
Sn1 Co2 Zn1 162.52(10) 3 5
Sn2 Co2 Zn1 68.31(4) 9_565 5
Zn3 Co2 Zn1 102.95(5) . 5
Sn2 Co2 Zn1 66.74(4) . 5
Zn1 Co2 Zn1 104.58(6) 5_455 5
Sn1 Co2 Co2 54.55(4) . 10_556
Sn1 Co2 Co2 54.55(4) 3 10_556
Sn2 Co2 Co2 136.45(5) 9_565 10_556
Zn3 Co2 Co2 59.22(4) . 10_556
Sn2 Co2 Co2 120.94(4) . 10_556
Zn1 Co2 Co2 127.13(3) 5_455 10_556
Zn1 Co2 Co2 127.13(3) 5 10_556
Sn1 Co2 Co1 63.19(4) . 5
Sn1 Co2 Co1 138.48(8) 3 5
Sn2 Co2 Co1 62.14(5) 9_565 5
Zn3 Co2 Co1 124.86(4) . 5
Sn2 Co2 Co1 122.80(4) . 5
Zn1 Co2 Co1 130.44(7) 5_455 5
Zn1 Co2 Co1 56.30(3) 5 5
Co2 Co2 Co1 91.62(4) 10_556 5
Sn1 Co2 Co1 138.48(8) . 5_455
Sn1 Co2 Co1 63.19(4) 3 5_455
Sn2 Co2 Co1 62.14(5) 9_565 5_455
Zn3 Co2 Co1 124.86(4) . 5_455
Sn2 Co2 Co1 122.80(4) . 5_455
Zn1 Co2 Co1 56.30(3) 5_455 5_455
Zn1 Co2 Co1 130.44(7) 5 5_455
Co2 Co2 Co1 91.62(4) 10_556 5_455
Co1 Co2 Co1 99.05(8) 5 5_455
Sn1 Co2 Sn1 6.74(2) . 3_655
Sn1 Co2 Sn1 110.84(6) 3 3_655
Sn2 Co2 Sn1 118.22(4) 9_565 3_655
Zn3 Co2 Sn1 66.55(4) . 3_655
Sn2 Co2 Sn1 95.95(6) . 3_655
Zn1 Co2 Sn1 162.68(9) 5_455 3_655
Zn1 Co2 Sn1 66.51(3) 5 3_655
Co2 Co2 Sn1 60.74(3) 10_556 3_655
Co1 Co2 Sn1 58.32(3) 5 3_655
Co1 Co2 Sn1 140.90(8) 5_455 3_655
Sn1 Zn3 Sn1 91.41(6) . 3
Sn1 Zn3 Co2 53.13(3) . 10_556
Sn1 Zn3 Co2 53.13(3) 3 10_556
Sn1 Zn3 Co2 53.13(3) . .
Sn1 Zn3 Co2 53.13(3) 3 .
Co2 Zn3 Co2 61.56(8) 10_556 .
Sn1 Zn3 Sn3 174.87(4) . 5_445
Sn1 Zn3 Sn3 83.46(4) 3 5_445
Co2 Zn3 Sn3 122.86(2) 10_556 5_445
Co2 Zn3 Sn3 122.86(2) . 5_445
Sn1 Zn3 Sn3 83.46(4) . 5_545
Sn1 Zn3 Sn3 174.87(4) 3 5_545
Co2 Zn3 Sn3 122.86(2) 10_556 5_545
Co2 Zn3 Sn3 122.86(2) . 5_545
Sn3 Zn3 Sn3 101.67(5) 5_445 5_545
Sn1 Zn3 Sn2 90.10(2) . .
Sn1 Zn3 Sn2 90.10(2) 3 .
Co2 Zn3 Sn2 120.93(5) 10_556 .
Co2 Zn3 Sn2 59.36(4) . .
Sn3 Zn3 Sn2 89.908(18) 5_445 .
Sn3 Zn3 Sn2 89.908(18) 5_545 .
Sn1 Zn3 Sn2 90.10(2) . 10_556
Sn1 Zn3 Sn2 90.10(2) 3 10_556
Co2 Zn3 Sn2 59.36(4) 10_556 10_556
Co2 Zn3 Sn2 120.93(5) . 10_556
Sn3 Zn3 Sn2 89.908(18) 5_445 10_556
Sn3 Zn3 Sn2 89.908(18) 5_545 10_556
Sn2 Zn3 Sn2 179.71(6) . 10_556
Sn1 Zn3 Co1 126.55(2) . .
Sn1 Zn3 Co1 126.55(2) 3 .
Co2 Zn3 Co1 179.29(5) 10_556 .
Co2 Zn3 Co1 117.73(5) . .
Sn3 Zn3 Co1 57.42(3) 5_445 .
Sn3 Zn3 Co1 57.42(3) 5_545 .
Sn2 Zn3 Co1 58.36(3) . .
Sn2 Zn3 Co1 121.35(5) 10_556 .
Sn1 Zn3 Co1 126.55(2) . 10_556
Sn1 Zn3 Co1 126.55(2) 3 10_556
Co2 Zn3 Co1 117.73(5) 10_556 10_556
Co2 Zn3 Co1 179.29(5) . 10_556
Sn3 Zn3 Co1 57.42(3) 5_445 10_556
Sn3 Zn3 Co1 57.42(3) 5_545 10_556
Sn2 Zn3 Co1 121.35(5) . 10_556
Sn2 Zn3 Co1 58.36(3) 10_556 10_556
Co1 Zn3 Co1 62.98(5) . 10_556
Sn1 Zn3 Sn1 7.13(2) . 3_655
Sn1 Zn3 Sn1 98.54(6) 3 3_655
Co2 Zn3 Sn1 58.73(3) 10_556 3_655
Co2 Zn3 Sn1 58.73(3) . 3_655
Sn3 Zn3 Sn1 178.00(4) 5_445 3_655
Sn3 Zn3 Sn1 76.33(3) 5_545 3_655
Sn2 Zn3 Sn1 90.088(17) . 3_655
Sn2 Zn3 Sn1 90.088(17) 10_556 3_655
Co1 Zn3 Sn1 121.01(2) . 3_655
Co1 Zn3 Sn1 121.01(2) 10_556 3_655
Sn1 Zn3 Sn1 98.54(6) . 1_455
Sn1 Zn3 Sn1 7.13(2) 3 1_455
Co2 Zn3 Sn1 58.73(3) 10_556 1_455
Co2 Zn3 Sn1 58.73(3) . 1_455
Sn3 Zn3 Sn1 76.33(3) 5_445 1_455
Sn3 Zn3 Sn1 178.00(4) 5_545 1_455
Sn2 Zn3 Sn1 90.088(17) . 1_455
Sn2 Zn3 Sn1 90.088(17) 10_556 1_455
Co1 Zn3 Sn1 121.01(2) . 1_455
Co1 Zn3 Sn1 121.01(2) 10_556 1_455
Sn1 Zn3 Sn1 105.67(6) 3_655 1_455
Co1 Zn1 Co1 180.00(4) 9 .
Co1 Zn1 Co2 63.95(4) 9 13_455
Co1 Zn1 Co2 116.05(4) . 13_455
Co1 Zn1 Co2 116.05(4) 9 5_545
Co1 Zn1 Co2 63.95(4) . 5_545
Co2 Zn1 Co2 180.00(5) 13_455 5_545
Co1 Zn1 Co2 63.95(4) 9 13
Co1 Zn1 Co2 116.05(4) . 13
Co2 Zn1 Co2 104.58(6) 13_455 13
Co2 Zn1 Co2 75.42(6) 5_545 13
Co1 Zn1 Co2 116.05(4) 9 5_445
Co1 Zn1 Co2 63.95(4) . 5_445
Co2 Zn1 Co2 75.42(6) 13_455 5_445
Co2 Zn1 Co2 104.58(6) 5_545 5_445
Co2 Zn1 Co2 180.00(5) 13 5_445
Co1 Zn1 Sn2 59.69(2) 9 5_445
Co1 Zn1 Sn2 120.31(2) . 5_445
Co2 Zn1 Sn2 54.00(4) 13_455 5_445
Co2 Zn1 Sn2 126.00(4) 5_545 5_445
Co2 Zn1 Sn2 123.42(4) 13 5_445
Co2 Zn1 Sn2 56.58(4) 5_445 5_445
Co1 Zn1 Sn2 120.31(2) 9 13
Co1 Zn1 Sn2 59.69(2) . 13
Co2 Zn1 Sn2 126.00(4) 13_455 13
Co2 Zn1 Sn2 54.00(4) 5_545 13
Co2 Zn1 Sn2 56.58(4) 13 13
Co2 Zn1 Sn2 123.42(4) 5_445 13
Sn2 Zn1 Sn2 180.00(3) 5_445 13
Co1 Zn1 Sn2 59.69(2) 9 5_545
Co1 Zn1 Sn2 120.31(2) . 5_545
Co2 Zn1 Sn2 123.42(4) 13_455 5_545
Co2 Zn1 Sn2 56.58(4) 5_545 5_545
Co2 Zn1 Sn2 54.00(4) 13 5_545
Co2 Zn1 Sn2 126.00(4) 5_445 5_545
Sn2 Zn1 Sn2 92.04(3) 5_445 5_545
Sn2 Zn1 Sn2 87.96(3) 13 5_545
Co1 Zn1 Sn2 120.31(2) 9 13_455
Co1 Zn1 Sn2 59.69(2) . 13_455
Co2 Zn1 Sn2 56.58(4) 13_455 13_455
Co2 Zn1 Sn2 123.42(4) 5_545 13_455
Co2 Zn1 Sn2 126.00(4) 13 13_455
Co2 Zn1 Sn2 54.00(4) 5_445 13_455
Sn2 Zn1 Sn2 87.96(3) 5_445 13_455
Sn2 Zn1 Sn2 92.04(3) 13 13_455
Sn2 Zn1 Sn2 180.00(3) 5_545 13_455
Co1 Zn1 Sn1 57.68(3) 9 15_455
Co1 Zn1 Sn1 122.32(3) . 15_455
Co2 Zn1 Sn1 48.49(3) 13_455 15_455
Co2 Zn1 Sn1 131.51(3) 5_545 15_455
Co2 Zn1 Sn1 58.50(3) 13 15_455
Co2 Zn1 Sn1 121.50(3) 5_445 15_455
Sn2 Zn1 Sn1 93.86(2) 5_445 15_455
Sn2 Zn1 Sn1 86.14(2) 13 15_455
Sn2 Zn1 Sn1 101.24(2) 5_545 15_455
Sn2 Zn1 Sn1 78.76(2) 13_455 15_455
Co1 Zn1 Sn1 122.32(3) 9 7_545
Co1 Zn1 Sn1 57.68(3) . 7_545
Co2 Zn1 Sn1 131.51(3) 13_455 7_545
Co2 Zn1 Sn1 48.49(3) 5_545 7_545
Co2 Zn1 Sn1 121.50(3) 13 7_545
Co2 Zn1 Sn1 58.50(3) 5_445 7_545
Sn2 Zn1 Sn1 86.14(2) 5_445 7_545
Sn2 Zn1 Sn1 93.86(2) 13 7_545
Sn2 Zn1 Sn1 78.76(2) 5_545 7_545
Sn2 Zn1 Sn1 101.24(2) 13_455 7_545
Sn1 Zn1 Sn1 180.00(4) 15_455 7_545

loop_
_geom_bond_atom_site_label_1
_geom_bond_atom_site_label_2
_geom_bond_distance
_geom_bond_site_symmetry_2
Sn1 Sn1 0.5195(16) 3_655
Sn1 Co2 2.2947(12) .
Sn1 Co2 2.2947(12) 10_556
Sn1 Zn3 2.5283(14) .
Sn1 Co1 2.6523(14) 14_556
Sn1 Co1 2.6523(14) 5
Sn1 Co2 2.7232(13) 10_656
Sn1 Co2 2.7232(13) 1_655
Sn1 Co3 2.9227(14) 1_655
Sn1 Zn3 2.9227(14) 1_655
Sn1 Zn1 2.9291(9) 6
Sn2 Co2 2.5039(19) 9_565
Sn2 Co2 2.613(2) .
Sn2 Co1 2.6180(13) .
Sn2 Zn3 2.6742(10) .
Sn2 Co1 2.7025(9) 13_455
Sn2 Co1 2.7025(9) 13
Sn2 Zn1 2.8758(7) 5
Sn2 Zn1 2.8758(7) 5_455
Sn2 Sn2 3.1520(10) 13_455
Sn2 Sn2 3.1520(10) 13
Sn2 Sn3 3.2126(11) 9_565
Sn3 Co1 2.5768(8) 5_455
Sn3 Co1 2.5768(8) 14_556
Sn3 Co1 2.5768(8) 14_456
Sn3 Co1 2.5768(8) 5
Sn3 Co3 2.6688(10) 5
Sn3 Zn3 2.6688(10) 5
Sn3 Co3 2.6688(10) 5_455
Sn3 Zn3 2.6688(10) 5_455
Sn3 Co2 2.724(2) .
Sn3 Co2 2.724(2) 10_556
Sn3 Sn2 3.2126(11) 9_565
Sn3 Sn2 3.2126(11) 2_565
Co1 Zn1 2.5189(11) .
Co1 Sn3 2.5768(8) 5_545
Co1 Sn3 2.5768(8) 5_445
Co1 Sn1 2.6523(14) 5_445
Co1 Sn1 2.6523(14) 7_545
Co1 Zn3 2.6952(15) .
Co1 Sn2 2.7025(9) 13_455
Co1 Sn2 2.7025(9) 13
Co1 Co2 2.7202(16) 5_445
Co1 Co2 2.7202(16) 5_545
Co2 Sn1 2.2947(13) 3
Co2 Sn2 2.5039(19) 9_565
Co2 Zn3 2.601(2) .
Co2 Zn1 2.6157(11) 5_455
Co2 Zn1 2.6157(11) 5
Co2 Co2 2.662(3) 10_556
Co2 Co1 2.7202(16) 5
Co2 Co1 2.7202(16) 5_455
Co2 Sn1 2.7232(13) 3_655
Zn3 Sn1 2.5283(14) 3
Zn3 Co2 2.601(2) 10_556
Zn3 Sn3 2.6688(10) 5_445
Zn3 Sn3 2.6688(10) 5_545
Zn3 Sn2 2.6742(10) 10_556
Zn3 Co1 2.6952(15) 10_556
Zn3 Sn1 2.9227(14) 3_655
Zn3 Sn1 2.9227(14) 1_455
Zn1 Co1 2.5189(11) 9
Zn1 Co2 2.6157(11) 13_455
Zn1 Co2 2.6157(11) 5_545
Zn1 Co2 2.6157(11) 13
Zn1 Co2 2.6157(11) 5_445
Zn1 Sn2 2.8758(7) 5_445
Zn1 Sn2 2.8758(7) 13
Zn1 Sn2 2.8758(7) 5_545
Zn1 Sn2 2.8758(7) 13_455
Zn1 Sn1 2.9291(9) 15_455
Zn1 Sn1 2.9291(9) 7_545
